data_2004232
loop_
_publ_author_name
'Rath, N. P.'
'Boehlow, T. R.'
'Spilling, C. D.'

_publ_section_title
;
 Ethyl 3-(3-Bromo-4-hydroxyphenyl)-2(<i>E</i>)-(hydroxyimino)propanoate
;
_journal_issue 12
_journal_name_full 'Acta Crystallographica Section C'
_journal_page_first 2654
_journal_page_last 2656
_journal_paper_doi 10.1107/S0108270195007335
_journal_volume 51
_journal_year 1995
_chemical_formula_sum 'C11 H12 Br N O4'
_chemical_formula_weight 302.13
_chemical_name_systematic
;
 ?
;
_space_group_IT_number 14
_symmetry_cell_setting monoclinic
_symmetry_space_group_name_Hall '-P 2yn'
_symmetry_space_group_name_H-M 'P 1 21/n 1'
_audit_creation_method SHELXL
_cell_angle_alpha 90.00
_cell_angle_beta 100.100(10)
_cell_angle_gamma 90.00
_cell_formula_units_Z 4
_cell_length_a 9.715(2)
_cell_length_b 5.659(2)
_cell_length_c 22.763(5)
_cell_measurement_reflns_used 33
_cell_measurement_temperature 298(2)
_cell_measurement_theta_max 14.6
_cell_measurement_theta_min 5.0
_cell_volume 1232.1(6)
_computing_cell_refinement P3
_computing_data_collection 'P3 (Siemens, 1989a)'
_computing_data_reduction 'XDISK (Siemens, 1989b)'
_computing_molecular_graphics SHELXTL-PLUS
_computing_publication_material SHELXTL-PLUS
_computing_structure_refinement SHELXTL-PLUS
_computing_structure_solution 'SHELXTL-PLUS (Sheldrick, 1994)'
_diffrn_ambient_temperature 298(2)
_diffrn_measurement_device 'Siemens R3'
_diffrn_measurement_method '2\q/\w scans'
_diffrn_radiation_monochromator graphite
_diffrn_radiation_source 'fine-focus sealed tube'
_diffrn_radiation_type MoK\a
_diffrn_radiation_wavelength 0.71073
_diffrn_reflns_av_R_equivalents 0.1508
_diffrn_reflns_av_sigmaI/netI 0.1403
_diffrn_reflns_limit_h_max 12
_diffrn_reflns_limit_h_min -12
_diffrn_reflns_limit_k_max 7
_diffrn_reflns_limit_k_min -2
_diffrn_reflns_limit_l_max 29
_diffrn_reflns_limit_l_min -29
_diffrn_reflns_number 4743
_diffrn_reflns_theta_max 27.56
_diffrn_reflns_theta_min 1.82
_diffrn_standards_decay_% 13
_diffrn_standards_interval_count 100
_diffrn_standards_number 3
_exptl_absorpt_coefficient_mu 3.339
_exptl_absorpt_correction_T_max 0.685
_exptl_absorpt_correction_T_min 0.542
_exptl_absorpt_correction_type 'semi-empirical, \y scan (XEMP in SHELXTL-Plus; Sheldrick, 1994)'
_exptl_crystal_colour colorless
_exptl_crystal_density_diffrn 1.629
_exptl_crystal_description rectangular
_exptl_crystal_F_000 608
_exptl_crystal_size_max 0.30
_exptl_crystal_size_mid 0.20
_exptl_crystal_size_min 0.10
_refine_diff_density_max 0.402
_refine_diff_density_min -0.423
_refine_ls_extinction_method none
_refine_ls_goodness_of_fit_all 0.970
_refine_ls_goodness_of_fit_obs 1.114
_refine_ls_hydrogen_treatment
;H atoms: riding model for all H atoms except those of OH which were refined
isotropically
;
_refine_ls_matrix_type full
_refine_ls_number_parameters 162
_refine_ls_number_reflns 2855
_refine_ls_number_restraints 0
_refine_ls_restrained_S_all 0.970
_refine_ls_restrained_S_obs 1.114
_refine_ls_R_factor_all 0.1553
_refine_ls_R_factor_obs 0.0613
_refine_ls_shift/esd_max 0.000
_refine_ls_shift/esd_mean 0.000
_refine_ls_structure_factor_coef Fsqd
_refine_ls_weighting_details 'w = 1/[\s^2^(Fo^2^)+(0.0243P)^2^] where P=(Fo^2^+2Fc^2^)/3'
_refine_ls_weighting_scheme calc
_refine_ls_wR_factor_all 0.1189
_refine_ls_wR_factor_obs 0.0920
_reflns_number_observed 1373
_reflns_number_total 2855
_reflns_observed_criterion >2sigma(I)
_cod_data_source_file cr1193.cif
_cod_data_source_block TOZ
_cod_depositor_comments
;
The following automatic conversions were performed:
'_symmetry_cell_setting' value 'Monoclinic' changed to 'monoclinic'
according to '/home/saulius/struct/CIF-dictionaries/cif_core.dic'
dictionary named 'cif_core.dic' version 2.4.1 from 2010-06-29.

Automatic conversion script
Id: cif_fix_enum 1527 2010-12-29 10:47:43Z saulius 

The following automatic conversions were performed:

'_symmetry_cell_setting' value 'Monoclinic' changed to 'monoclinic'
according to /home/saulius/struct/CIF-dictionaries/cif_core.dic
dictionary named 'cif_core.dic' version 2.4.1 from 2010-06-29.

Automatic conversion script
Id: cif_fix_values 1715 2011-07-08 13:25:40Z adriana 

The following automatic conversions were performed:

'_refine_ls_weighting_scheme' value 'calc w =
1/[\s^2^(Fo^2^)+(0.0243P)^2^] where P=(Fo^2^+2Fc^2^)/3' was changed
to 'calc'. New tag '_refine_ls_weighting_details' was created. The
value of the new tag was set to 'w = 1/[\s^2^(Fo^2^)+(0.0243P)^2^]
where P=(Fo^2^+2Fc^2^)/3'.

Automatic conversion script
Id: cif_fix_values 3143 2015-03-26 13:38:13Z robertas 
;
_cod_original_sg_symbol_H-M 'P 21 /n'
_cod_database_code 2004232

loop_
_symmetry_equiv_pos_as_xyz
'x, y, z'
'-x+1/2, y+1/2, -z+1/2'
'-x, -y, -z'
'x-1/2, -y-1/2, z-1/2'

loop_
_atom_site_aniso_label
_atom_site_aniso_U_11
_atom_site_aniso_U_22
_atom_site_aniso_U_33
_atom_site_aniso_U_12
_atom_site_aniso_U_13
_atom_site_aniso_U_23
Br 0.0452(4) 0.0459(4) 0.0631(5) 0.0153(4) -0.0079(3) -0.0104(5)
O(1) 0.047(3) 0.050(3) 0.048(3) 0.003(2) -0.007(2) -0.020(2)
O(2) 0.053(3) 0.054(4) 0.061(3) 0.005(3) 0.012(2) 0.011(3)
O(3) 0.107(4) 0.062(4) 0.057(3) -0.001(4) 0.003(3) 0.034(3)
O(4) 0.059(3) 0.056(3) 0.041(3) 0.002(3) 0.008(2) 0.011(3)
N 0.048(3) 0.033(3) 0.038(3) 0.001(3) 0.001(3) 0.006(3)
C(1) 0.045(4) 0.032(4) 0.033(3) 0.000(3) 0.003(3) 0.001(3)
C(2) 0.041(3) 0.029(4) 0.045(4) 0.011(3) 0.008(3) 0.001(3)
C(3) 0.040(3) 0.024(4) 0.039(4) -0.008(3) 0.007(3) -0.005(3)
C(4) 0.027(3) 0.029(3) 0.034(3) -0.005(3) 0.001(3) -0.008(3)
C(5) 0.029(3) 0.036(4) 0.040(4) 0.007(3) 0.002(3) 0.001(3)
C(6) 0.046(4) 0.031(3) 0.031(3) 0.009(3) 0.006(3) -0.006(3)
C(7) 0.068(5) 0.048(5) 0.033(4) 0.026(4) -0.007(3) -0.003(3)
C(8) 0.056(4) 0.037(4) 0.025(3) 0.010(4) -0.006(3) -0.002(4)
C(9) 0.067(5) 0.040(5) 0.029(4) 0.005(4) -0.004(3) -0.002(3)
C(10) 0.060(5) 0.080(7) 0.078(6) -0.006(5) 0.021(4) 0.014(6)
C(11) 0.068(6) 0.137(10) 0.095(7) 0.007(6) 0.025(5) 0.011(7)

loop_
_atom_site_label
_atom_site_occupancy
_atom_site_fract_x
_atom_site_fract_y
_atom_site_fract_z
_atom_site_U_iso_or_equiv
_atom_site_thermal_displace_type
_atom_site_calc_flag
_atom_site_refinement_flags
_atom_site_type_symbol
Br 1 .12507(7) .09735(14) .22300(3) .0535(2) Uani d . Br
O(1) 1 .0517(4) .4842(8) .3010(2) .0503(14) Uani d . O
H(1') 1 .0309(15) .601(9) .3237(17) .060 Uiso calc R H
O(2) 1 -0.3398(4) .8589(8) .0114(2) .056(2) Uani d . O
H(2') 1 -0.3539(13) .971(10) -.0063(16) .067 Uiso calc R H
O(3) 1 -0.5606(6) .3775(10) .1275(2) .077(2) Uani d . O
O(4) 1 -0.6736(5) .6782(8) .0764(2) .0519(13) Uani d . O
N 1 -0.4553(5) .8022(9) .0366(2) .0406(13) Uani d . N
C(1) 1 -0.2189(6) .4748(11) .1373(3) .037(2) Uani d . C
C(2) 1 -0.2284(6) .6501(10) .1785(3) .038(2) Uani d . C
H(2) 1 -0.288(4) .754(7) .1702(6) .046 Uiso calc R H
C(3) 1 -0.1408(5) .6569(10) .2332(3) .034(2) Uani d . C
H(3) 1 -0.1516(8) .771(7) .2600(16) .041 Uiso calc R H
C(4) 1 -.0373(6) .4903(10) .2470(3) .0306(14) Uani d . C
C(5) 1 -.0235(5) .3150(11) .2060(3) .035(2) Uani d . C
C(6) 1 -0.1133(6) .3053(11) .1517(3) .036(2) Uani d . C
H(6) 1 -0.1044(8) .197(7) .1272(16) .043 Uiso calc R H
C(7) 1 -0.3142(6) .4515(12) .0774(3) .052(2) Uani d . C
H(7A) 1 -0.259(2) .4819(17) .0462(13) .062 Uiso calc R H
H(7B) 1 -0.3472(13) .289(6) .0728(3) .062 Uiso calc R H
C(8) 1 -0.4383(6) .6113(13) .0677(2) .041(2) Uani d . C
C(9) 1 -0.5631(7) .5409(12) .0949(3) .047(2) Uani d . C
C(10) 1 -0.7993(7) .6248(16) .1004(3) .071(3) Uani d . C
H(10A) 1 -0.7851(10) .661(2) .142(2) .085 Uiso calc R H
H(10B) 1 -0.8219(12) .460(8) .0952(4) .085 Uiso calc R H
C(11) 1 -0.9136(8) .7703(18) .0678(4) .099(4) Uani d . C
H(11A) 1 -0.999(4) .738(2) .0830(7) .118 Uiso calc R H
H(11B) 1 -0.9273(10) .732(2) .0256(17) .118 Uiso calc R H
H(11C) 1 -0.8898(11) .937(7) .0735(4) .118 Uiso calc R H

loop_
_atom_type_symbol
_atom_type_description
_atom_type_scat_dispersion_real
_atom_type_scat_dispersion_imag
_atom_type_scat_source
C C 0.0033 0.0016 'International Tables Vol C Tables 4.2.6.8 and 6.1.1.4'
H H 0.0000 0.0000 'International Tables Vol C Tables 4.2.6.8 and 6.1.1.4'
N N 0.0061 0.0033 'International Tables Vol C Tables 4.2.6.8 and 6.1.1.4'
O O 0.0106 0.0060 'International Tables Vol C Tables 4.2.6.8 and 6.1.1.4'
Br Br -0.2901 2.4595 'International Tables Vol C Tables 4.2.6.8 and 6.1.1.4'

loop_
_geom_angle_atom_site_label_1
_geom_angle_atom_site_label_2
_geom_angle_atom_site_label_3
_geom_angle
_geom_angle_publ_flag
C(9) O(4) C(10) 116.3(6) y
C(8) N O(2) 112.8(5) y
C(2) C(1) C(6) 117.8(5) y
C(2) C(1) C(7) 124.9(6) y
C(6) C(1) C(7) 117.3(6) y
C(1) C(2) C(3) 122.0(6) y
C(4) C(3) C(2) 119.8(6) y
C(3) C(4) O(1) 122.8(5) y
C(3) C(4) C(5) 119.5(5) y
O(1) C(4) C(5) 117.7(5) y
C(6) C(5) C(4) 120.6(5) y
C(6) C(5) Br 119.9(5) y
C(4) C(5) Br 119.4(4) y
C(5) C(6) C(1) 120.2(6) y
C(8) C(7) C(1) 115.5(5) y
N C(8) C(7) 127.8(6) y
N C(8) C(9) 114.4(6) y
C(7) C(8) C(9) 117.8(6) y
O(3) C(9) O(4) 125.6(7) y
O(3) C(9) C(8) 122.3(7) y
O(4) C(9) C(8) 112.1(6) y
O(4) C(10) C(11) 107.7(6) y

loop_
_geom_bond_atom_site_label_1
_geom_bond_atom_site_label_2
_geom_bond_distance
_geom_bond_publ_flag
Br C(5) 1.885(6) y
O(1) C(4) 1.375(6) y
O(2) N 1.384(6) y
O(3) C(9) 1.184(7) y
O(4) C(9) 1.332(7) y
O(4) C(10) 1.454(7) y
N C(8) 1.286(7) y
C(1) C(2) 1.379(7) y
C(1) C(6) 1.401(7) y
C(1) C(7) 1.513(7) y
C(2) C(3) 1.381(7) y
C(3) C(4) 1.374(7) y
C(4) C(5) 1.384(7) y
C(5) C(6) 1.383(7) y
C(7) C(8) 1.492(8) y
C(8) C(9) 1.509(9) y
C(10) C(11) 1.474(9) y

loop_
_cod_related_entry_id
_cod_related_entry_database
_cod_related_entry_code
1 ChemSpider 8765816
